data_7100385
loop_
_publ_author_name
'K. Dunbar'
'Curtis Berlinguette'

_publ_section_title
;
The step-wise assembly of an undecanuclear
heterotrimetallic cyanide cluster
;
_journal_name_full 'Chemical Communications'
_journal_paper_doi 10.1039/b418698b
_journal_year 2005
_chemical_formula_moiety C108H190Cl13Co3Fe2N24Ni6O99
_chemical_formula_sum 'C108 H190 Cl13 Co3 Fe2 N24 Ni6 O99'
_chemical_formula_weight 4415.69
_chemical_name_common (Ni6Fe2Co3)(2).13ClO4.17H2O
_space_group_IT_number 167
_symmetry_cell_setting hexagonal
_symmetry_space_group_name_Hall '-R 3 2"c'
_symmetry_space_group_name_H-M 'R -3 c :H'
_cell_angle_alpha 90.00
_cell_angle_beta 90.00
_cell_angle_gamma 120.00
_cell_formula_units_Z 18
_cell_length_a 56.06(3)
_cell_length_b 56.06(3)
_cell_length_c 35.87(5)
_cell_measurement_temperature 110(2)
_cell_volume 97625(138)
_diffrn_ambient_temperature 110(2)
_exptl_crystal_density_diffrn 1.352
_cod_original_sg_symbol_H-M 'R -3 c'
_cod_database_code 7100385

loop_
_symmetry_equiv_pos_as_xyz
'x, y, z'
'-y, x-y, z'
'-x+y, -x, z'
'x-y, -y, -z+1/2'
'-x, -x+y, -z+1/2'
'y, x, -z+1/2'
'x+2/3, y+1/3, z+1/3'
'-y+2/3, x-y+1/3, z+1/3'
'-x+y+2/3, -x+1/3, z+1/3'
'x-y+2/3, -y+1/3, -z+5/6'
'-x+2/3, -x+y+1/3, -z+5/6'
'y+2/3, x+1/3, -z+5/6'
'x+1/3, y+2/3, z+2/3'
'-y+1/3, x-y+2/3, z+2/3'
'-x+y+1/3, -x+2/3, z+2/3'
'x-y+1/3, -y+2/3, -z+7/6'
'-x+1/3, -x+y+2/3, -z+7/6'
'y+1/3, x+2/3, -z+7/6'
'-x, -y, -z'
'y, -x+y, -z'
'x-y, x, -z'
'-x+y, y, z-1/2'
'x, x-y, z-1/2'
'-y, -x, z-1/2'
'-x+2/3, -y+1/3, -z+1/3'
'y+2/3, -x+y+1/3, -z+1/3'
'x-y+2/3, x+1/3, -z+1/3'
'-x+y+2/3, y+1/3, z-1/6'
'x+2/3, x-y+1/3, z-1/6'
'-y+2/3, -x+1/3, z-1/6'
'-x+1/3, -y+2/3, -z+2/3'
'y+1/3, -x+y+2/3, -z+2/3'
'x-y+1/3, x+2/3, -z+2/3'
'-x+y+1/3, y+2/3, z+1/6'
'x+1/3, x-y+2/3, z+1/6'
'-y+1/3, -x+2/3, z+1/6'

loop_
_atom_site_label
_atom_site_type_symbol
_atom_site_fract_x
_atom_site_fract_y
_atom_site_fract_z
_atom_site_U_iso_or_equiv
_atom_site_adp_type
_atom_site_occupancy
_atom_site_symmetry_multiplicity
_atom_site_calc_flag
_atom_site_refinement_flags
_atom_site_disorder_assembly
_atom_site_disorder_group
Co1 Co 0.82868(2) 0.64406(3) -0.17013(3) 0.0486(4) Uani 1 1 d . . .
Ni1 Ni 0.85601(3) 0.77251(3) -0.23638(4) 0.0798(5) Uani 1 1 d . . .
Fe1 Fe 0.83922(2) 0.72722(3) -0.11240(4) 0.0491(4) Uani 1 1 d . . .
Cl1 Cl 0.64300(5) 0.55487(6) -0.15314(9) 0.1055(13) Uani 1 1 d D . .
O1 O 0.8206(2) 0.7526(2) -0.2677(3) 0.057(3) Uiso 0.50 1 d P A -98
N1 N 0.85641(14) 0.63986(15) -0.1444(2) 0.054(2) Uani 1 1 d . . .
C1 C 0.85577(19) 0.63064(18) -0.1104(3) 0.060(3) Uani 1 1 d . . .
H1 H 0.8394 0.6247 -0.0962 0.072 Uiso 1 1 calc R . .
Co2 Co 0.74243(3) 0.6667 -0.0833 0.0473(5) Uani 1 2 d S . .
Ni2 Ni 0.93842(3) 0.80115(3) -0.11227(5) 0.0921(6) Uani 1 1 d . . .
Cl2 Cl 1.00161(7) 0.72624(10) -0.16436(10) 0.1275(16) Uani 1 1 d . . .
O2 O 0.86769(18) 0.74661(19) -0.2570(3) 0.154(3) Uani 1 1 d . A .
N2 N 0.85699(13) 0.66134(14) -0.2082(2) 0.052(2) Uani 1 1 d . . .
C2 C 0.87742(19) 0.62893(19) -0.0935(3) 0.064(3) Uani 1 1 d . . .
O3 O 0.8924(2) 0.7938(3) -0.2084(3) 0.215(8) Uani 1 1 d . A .
N3 N 0.81407(13) 0.60947(15) -0.1959(2) 0.048(2) Uani 1 1 d . . .
C3 C 0.90075(19) 0.6372(2) -0.1121(3) 0.063(3) Uani 1 1 d . . .
O4 O 0.8396(3) 0.7965(2) -0.2148(3) 0.202(5) Uani 1 1 d . A .
N4 N 0.80201(13) 0.64825(15) -0.2000(2) 0.051(2) Uani 1 1 d . . .
C4 C 0.90218(19) 0.6477(2) -0.1491(3) 0.070(3) Uani 1 1 d . . .
O5 O 0.8733(2) 0.7980(2) -0.2805(3) 0.159(5) Uani 1 1 d . A .
N5 N 0.72988(13) 0.64311(15) -0.1270(2) 0.049(2) Uani 1 1 d . . .
C5 C 0.87967(17) 0.64928(18) -0.1629(3) 0.050(3) Uani 1 1 d . . .
O6 O 0.93508(17) 0.80925(19) -0.0589(3) 0.126(4) Uani 1 1 d . . .
N6 N 0.72789(13) 0.68692(14) -0.1095(2) 0.049(2) Uani 1 1 d . . .
C6 C 0.9266(2) 0.6598(2) -0.1726(3) 0.077(4) Uani 1 1 d . . .
H6 H 0.9428 0.6605 -0.1636 0.093 Uiso 1 1 calc R . .
O7 O 0.96108(14) 0.78374(17) -0.0932(3) 0.109(3) Uani 1 1 d . . .
N7 N 0.84121(13) 0.67907(15) -0.14579(19) 0.048(2) Uani 1 1 d . . .
C7 C 0.92706(19) 0.6700(2) -0.2057(4) 0.080(4) Uani 1 1 d . . .
H7 H 0.9432 0.6762 -0.2203 0.095 Uiso 1 1 calc R . .
O8 O 0.9437(2) 0.7940(2) -0.1670(3) 0.145(5) Uani 1 1 d . . .
N8 N 0.80237(13) 0.62626(15) -0.1321(2) 0.052(2) Uani 1 1 d . . .
C8 C 0.9043(2) 0.6723(2) -0.2216(3) 0.071(4) Uani 1 1 d . . .
O9 O 0.9183(2) 0.82148(19) -0.1313(3) 0.147(5) Uani 1 1 d . . .
N9 N 0.77768(14) 0.68902(14) -0.1061(2) 0.051(2) Uani 1 1 d . A .
C9 C 0.88008(17) 0.6609(2) -0.1972(3) 0.061(3) Uani 1 1 d . . .
O10 O 0.9753(2) 0.8385(2) -0.1149(3) 0.152(5) Uani 1 1 d . . .
N10 N 0.84069(15) 0.74908(17) -0.1914(2) 0.074(3) Uani 1 1 d . A .
C10 C 0.90270(19) 0.6834(2) -0.2544(3) 0.071(4) Uani 1 1 d . . .
N11 N 0.90237(16) 0.76726(17) -0.1111(2) 0.071(3) Uani 1 1 d . A .
C11 C 0.8790(2) 0.6838(2) -0.2644(3) 0.070(4) Uani 1 1 d . . .
N12 N 0.83618(17) 0.77791(18) -0.0890(3) 0.086(3) Uani 1 1 d D . .
C12 C 0.85670(19) 0.67207(19) -0.2404(3) 0.058(3) Uani 1 1 d . . .
H12 H 0.8403 0.6718 -0.2477 0.069 Uiso 1 1 calc R . .
C13 C 0.8730(2) 0.6179(2) -0.0524(3) 0.080(4) Uani 1 1 d . . .
H13A H 0.8708 0.5994 -0.0522 0.121 Uiso 1 1 calc R . .
H13B H 0.8564 0.6170 -0.0420 0.121 Uiso 1 1 calc R . .
H13C H 0.8890 0.6303 -0.0372 0.121 Uiso 1 1 calc R . .
C14 C 0.9248(2) 0.6346(2) -0.0976(4) 0.102(4) Uani 1 1 d . . .
H14A H 0.9283 0.6405 -0.0715 0.152 Uiso 1 1 calc R . .
H14B H 0.9412 0.6462 -0.1126 0.152 Uiso 1 1 calc R . .
H14C H 0.9203 0.6153 -0.0994 0.152 Uiso 1 1 calc R . .
C15 C 0.9267(2) 0.6951(3) -0.2820(4) 0.110(5) Uani 1 1 d . . .
H15A H 0.9429 0.6962 -0.2701 0.165 Uiso 1 1 calc R . .
H15B H 0.9309 0.7136 -0.2898 0.165 Uiso 1 1 calc R . .
H15C H 0.9216 0.6831 -0.3039 0.165 Uiso 1 1 calc R . .
O16 O 0.61732(11) 0.54112(18) -0.1337(2) 0.110(4) Uani 1 1 d D . .
C16 C 0.8761(2) 0.6958(3) -0.3006(3) 0.100(5) Uani 1 1 d . . .
H16A H 0.8893 0.7156 -0.3012 0.150 Uiso 1 1 calc R . .
H16B H 0.8573 0.6928 -0.3027 0.150 Uiso 1 1 calc R . .
H16C H 0.8798 0.6869 -0.3216 0.150 Uiso 1 1 calc R . .
O17 O 0.66346(14) 0.5554(2) -0.1287(3) 0.166(5) Uani 1 1 d DU . .
C17 C 0.81812(19) 0.5881(2) -0.1910(3) 0.064(3) Uani 1 1 d . . .
H17 H 0.8301 0.5895 -0.1714 0.076 Uiso 1 1 calc R . .
O18 O 0.6420(2) 0.54002(18) -0.1857(2) 0.166(5) Uani 1 1 d DU . .
C18 C 0.8066(2) 0.5646(2) -0.2116(3) 0.068(4) Uani 1 1 d . . .
O19 O 0.65155(16) 0.58331(12) -0.1597(3) 0.122(4) Uani 1 1 d D . .
C19 C 0.7898(2) 0.5625(2) -0.2418(3) 0.072(4) Uani 1 1 d . . .
O20 O 0.97658(16) 0.7261(2) -0.1576(3) 0.137(4) Uani 1 1 d . . .
C20 C 0.7841(2) 0.5838(2) -0.2481(3) 0.066(3) Uani 1 1 d . . .
O21 O 1.00530(18) 0.7119(2) -0.1353(3) 0.149(4) Uani 1 1 d . . .
C21 C 0.79667(19) 0.6065(2) -0.2232(3) 0.059(3) Uani 1 1 d . . .
O22 O 1.0004(3) 0.7164(3) -0.2006(3) 0.193(7) Uani 1 1 d . . .
C22 C 0.7659(2) 0.5848(2) -0.2743(3) 0.071(4) Uani 1 1 d . . .
H22 H 0.7570 0.5697 -0.2911 0.085 Uiso 1 1 calc R . .
O23 O 1.0248(2) 0.7552(3) -0.1612(3) 0.224(9) Uani 1 1 d . . .
C23 C 0.76006(19) 0.6047(2) -0.2778(3) 0.066(4) Uani 1 1 d . . .
H23 H 0.7481 0.6037 -0.2972 0.079 Uiso 1 1 calc R . .
C24 C 0.77153(19) 0.6282(2) -0.2525(3) 0.062(3) Uani 1 1 d . . .
C25 C 0.79006(19) 0.6289(2) -0.2253(3) 0.059(3) Uani 1 1 d . . .
C26 C 0.76585(19) 0.6499(2) -0.2519(3) 0.061(3) Uani 1 1 d . . .
C27 C 0.77753(17) 0.6694(2) -0.2258(3) 0.060(3) Uani 1 1 d . . .
C28 C 0.79613(17) 0.66822(19) -0.1994(3) 0.053(3) Uani 1 1 d . . .
H28 H 0.8044 0.6822 -0.1810 0.063 Uiso 1 1 calc R . .
C29 C 0.8114(2) 0.5420(2) -0.2020(4) 0.104(5) Uani 1 1 d . . .
H29A H 0.8257 0.5482 -0.1827 0.157 Uiso 1 1 calc R . .
H29B H 0.8175 0.5364 -0.2242 0.157 Uiso 1 1 calc R . .
H29C H 0.7943 0.5264 -0.1925 0.157 Uiso 1 1 calc R . .
C30 C 0.7774(2) 0.5375(3) -0.2674(4) 0.105(5) Uani 1 1 d . . .
H30A H 0.7585 0.5246 -0.2595 0.157 Uiso 1 1 calc R . .
H30B H 0.7885 0.5284 -0.2661 0.157 Uiso 1 1 calc R . .
H30C H 0.7773 0.5434 -0.2931 0.157 Uiso 1 1 calc R . .
C31 C 0.7476(2) 0.6529(2) -0.2810(3) 0.082(4) Uani 1 1 d . . .
H31A H 0.7367 0.6600 -0.2689 0.122 Uiso 1 1 calc R . .
H31B H 0.7352 0.6349 -0.2922 0.122 Uiso 1 1 calc R . .
H31C H 0.7592 0.6658 -0.3004 0.122 Uiso 1 1 calc R . .
C32 C 0.77400(18) 0.6943(2) -0.2227(4) 0.084(4) Uani 1 1 d . . .
H32A H 0.7770 0.7031 -0.2472 0.126 Uiso 1 1 calc R . .
H32B H 0.7874 0.7073 -0.2048 0.126 Uiso 1 1 calc R . .
H32C H 0.7553 0.6885 -0.2141 0.126 Uiso 1 1 calc R . .
C33 C 0.73176(17) 0.62146(18) -0.1359(3) 0.050(3) Uani 1 1 d . . .
H33 H 0.7402 0.6153 -0.1183 0.060 Uiso 1 1 calc R . .
C34 C 0.72271(17) 0.60694(19) -0.1684(3) 0.053(3) Uani 1 1 d . . .
C35 C 0.70872(18) 0.6138(2) -0.1953(3) 0.058(3) Uani 1 1 d . . .
C36 C 0.70698(17) 0.63835(19) -0.1862(3) 0.055(3) Uani 1 1 d . . .
C37 C 0.71784(16) 0.65131(18) -0.1531(3) 0.048(3) Uani 1 1 d . . .
C38 C 0.69351(18) 0.6487(2) -0.2098(3) 0.058(3) Uani 1 1 d . . .
H38 H 0.6857 0.6396 -0.2327 0.069 Uiso 1 1 calc R . .
C39 C 0.69176(19) 0.6708(2) -0.2002(3) 0.064(3) Uani 1 1 d . . .
H39 H 0.6820 0.6766 -0.2159 0.076 Uiso 1 1 calc R . .
O40 O 1.0056(3) 0.7941(3) -0.1353(4) 0.187(5) Uiso 1 1 d . . .
C40 C 0.70428(17) 0.68589(18) -0.1665(3) 0.055(3) Uani 1 1 d . . .
O41 O 0.9853(4) 0.8295(4) -0.2093(7) 0.315(11) Uiso 1 1 d . . .
C41 C 0.71669(17) 0.67559(19) -0.1427(3) 0.052(3) Uani 1 1 d . . .
O42 O 0.7709(3) 0.8177(3) -0.1061(5) 0.214(6) Uiso 1 1 d . . .
C42 C 0.7041(2) 0.7096(2) -0.1554(3) 0.076(4) Uani 1 1 d . . .
O43 O 0.7902(2) 0.7589(2) -0.1642(3) 0.160(4) Uiso 1 1 d . . .
C43 C 0.71626(18) 0.7223(2) -0.1217(3) 0.068(3) Uani 1 1 d . . .
O44 O 0.8372(4) 0.8372(4) -0.2500 0.078(6) Uiso 0.50 2 d SP . .
C44 C 0.72791(18) 0.7091(2) -0.0996(3) 0.063(3) Uani 1 1 d . . .
H44 H 0.7361 0.7172 -0.0763 0.075 Uiso 1 1 calc R . .
O45 O 0.8264(4) 0.8555(4) -0.1796(6) 0.045(6) Uiso 0.25 1 d P . .
C45 C 0.72638(19) 0.58233(19) -0.1754(3) 0.063(3) Uani 1 1 d . . .
H45A H 0.7353 0.5794 -0.1538 0.094 Uiso 1 1 calc R . .
H45B H 0.7379 0.5857 -0.1975 0.094 Uiso 1 1 calc R . .
H45C H 0.7083 0.5659 -0.1794 0.094 Uiso 1 1 calc R . .
O46 O 0.89159(16) 0.73491(17) -0.1996(2) 0.096(3) Uiso 1 1 d . . .
C46 C 0.69734(18) 0.5981(2) -0.2289(3) 0.061(3) Uani 1 1 d . . .
H46A H 0.7108 0.5940 -0.2403 0.091 Uiso 1 1 calc R . .
H46B H 0.6930 0.6088 -0.2464 0.091 Uiso 1 1 calc R . .
H46C H 0.6805 0.5809 -0.2230 0.091 Uiso 1 1 calc R . .
O47 O 0.88254(17) 0.78796(18) -0.0278(3) 0.112(3) Uiso 1 1 d . . .
C47 C 0.6922(2) 0.7238(2) -0.1786(3) 0.093(4) Uani 1 1 d . . .
H47A H 0.7012 0.7284 -0.2031 0.140 Uiso 1 1 calc R . .
H47B H 0.6954 0.7406 -0.1659 0.140 Uiso 1 1 calc R . .
H47C H 0.6724 0.7114 -0.1817 0.140 Uiso 1 1 calc R . .
O48 O 0.8694(6) 0.8883(7) -0.0354(10) 0.096(11) Uiso 0.25 1 d P B -10
C48 C 0.7166(3) 0.7471(2) -0.1052(4) 0.112(5) Uani 1 1 d . . .
H48A H 0.7298 0.7637 -0.1187 0.168 Uiso 1 1 calc R . .
H48B H 0.7219 0.7488 -0.0789 0.168 Uiso 1 1 calc R . .
H48C H 0.6982 0.7450 -0.1073 0.168 Uiso 1 1 calc R . .
O49 O 0.94421(18) 0.74435(19) -0.1976(3) 0.119(3) Uiso 1 1 d . . .
C49 C 0.79214(17) 0.61818(18) -0.1041(3) 0.050(3) Uani 1 1 d . . .
O50 O 0.9811(4) 0.7494(4) -0.2520(7) 0.151(8) Uiso 0.50 1 d P C -1
C50 C 0.84288(16) 0.69839(18) -0.1323(3) 0.044(3) Uani 1 1 d . . .
O51 O 0.9808(5) 0.7801(6) -0.2553(9) 0.202(12) Uiso 0.50 1 d P D -2
C51 C 0.83936(17) 0.7395(2) -0.1624(3) 0.061(3) Uani 1 1 d . . .
O52 O 0.9716(4) 0.8625(5) -0.0276(7) 0.313(10) Uiso 1 1 d . . .
C52 C 0.87949(19) 0.75203(19) -0.1107(3) 0.053(3) Uani 1 1 d . . .
O53 O 0.9171(5) 0.8797(5) -0.0365(8) 0.277(12) Uiso 0.75 1 d P . .
C53 C 0.83640(18) 0.7583(2) -0.0959(3) 0.063(3) Uani 1 1 d . . .
C54 C 0.80057(17) 0.70362(18) -0.1106(2) 0.046(3) Uani 1 1 d . . .
O55 O 1.0000 0.6783(6) -0.2500 0.151(12) Uiso 0.50 2 d SP . .
Ni3A Ni 0.84735(6) 0.81765(7) -0.10211(10) 0.0707(7) Uani 0.33 1 d PD E -1
O11A O 0.81008(14) 0.8075(4) -0.1230(5) 0.097(2) Uani 0.33 1 d PD E -1
O12A O 0.8665(2) 0.8206(5) -0.1512(3) 0.097(2) Uani 0.33 1 d PD E -1
O13A O 0.88193(17) 0.8316(5) -0.0681(4) 0.097(2) Uani 0.33 1 d PD E -1
O14A O 0.8283(2) 0.8195(4) -0.0533(3) 0.097(2) Uani 0.33 1 d PD E -1
O15A O 0.8402(2) 0.85060(17) -0.1064(7) 0.097(2) Uani 0.33 1 d PD E -1
Ni3B Ni 0.83768(7) 0.81459(7) -0.09782(10) 0.0707(7) Uani 0.33 1 d PD E -2
O11B O 0.80853(18) 0.8108(4) -0.1339(4) 0.097(2) Uani 0.33 1 d PD E -2
O12B O 0.8568(3) 0.8178(5) -0.1470(3) 0.097(2) Uani 0.33 1 d PD E -2
O13B O 0.87925(14) 0.8301(5) -0.0860(7) 0.097(2) Uani 0.33 1 d PD E -2
O14B O 0.8367(5) 0.8232(4) -0.0416(2) 0.097(2) Uani 0.33 1 d PD E -2
O15B O 0.8603(5) 0.85698(17) -0.1074(7) 0.097(2) Uani 0.33 1 d PD E -2
Ni3C Ni 0.84565(6) 0.81813(7) -0.08797(12) 0.0707(7) Uani 0.33 1 d PD E -3
O11C O 0.80431(14) 0.8008(4) -0.0934(7) 0.097(2) Uani 0.33 1 d PD E -3
O12C O 0.8710(2) 0.8283(5) -0.1325(3) 0.097(2) Uani 0.33 1 d PD E -3
O13C O 0.88370(15) 0.8247(4) -0.0695(6) 0.097(2) Uani 0.33 1 d PD E -3
O14C O 0.8256(3) 0.8180(4) -0.0393(3) 0.097(2) Uani 0.33 1 d PD E -3
O15C O 0.8582(5) 0.85970(18) -0.0953(7) 0.097(2) Uani 0.33 1 d PD E -3
Cl3A Cl 0.82194(8) 0.71893(8) -0.35809(12) 0.1162(17) Uiso 0.50 1 d PD F -4
O24A O 0.79850(11) 0.70466(15) -0.33473(18) 0.144(2) Uiso 0.50 1 d PD F -4
O25A O 0.84074(14) 0.74473(12) -0.3427(2) 0.144(2) Uiso 0.50 1 d PD F -4
O26A O 0.83532(13) 0.70272(13) -0.3612(3) 0.144(2) Uiso 0.50 1 d PD F -4
O27A O 0.81364(16) 0.72181(18) -0.39441(18) 0.144(2) Uiso 0.50 1 d PD F -4
Cl3B Cl 0.81798(8) 0.71393(8) -0.34060(12) 0.1162(17) Uiso 0.50 1 d PD G -5
O24B O 0.81972(14) 0.70613(15) -0.30314(15) 0.144(2) Uiso 0.50 1 d PD G -5
O25B O 0.78972(10) 0.69920(15) -0.3524(2) 0.144(2) Uiso 0.50 1 d PD G -5
O26B O 0.83385(13) 0.70656(15) -0.3646(2) 0.144(2) Uiso 0.50 1 d PD G -5
O27B O 0.82830(17) 0.74270(12) -0.3429(3) 0.144(2) Uiso 0.50 1 d PD G -5
Cl4A Cl 0.85519(9) 0.81883(9) 0.05926(13) 0.193(3) Uiso 0.50 1 d PD H -7
O28A O 0.87646(14) 0.84432(12) 0.0757(2) 0.234(5) Uiso 0.50 1 d PD H -7
O29A O 0.83844(12) 0.82477(15) 0.0339(2) 0.234(5) Uiso 0.50 1 d PD H -7
O30A O 0.86760(14) 0.80542(15) 0.0388(3) 0.234(5) Uiso 0.50 1 d PD H -7
O31A O 0.83758(17) 0.80054(17) 0.0887(2) 0.234(5) Uiso 0.50 1 d PD H -7
Cl4B Cl 0.86496(9) 0.82734(9) 0.04218(13) 0.193(3) Uiso 0.50 1 d PD I -6
O28B O 0.88807(12) 0.84697(14) 0.0634(2) 0.234(5) Uiso 0.50 1 d PD I -6
O30B O 0.86669(14) 0.80302(12) 0.0364(3) 0.234(5) Uiso 0.50 1 d PD I -6
O31B O 0.83992(12) 0.82016(18) 0.0621(2) 0.234(5) Uiso 0.50 1 d PD I -6
O29B O 0.86435(19) 0.83916(18) 0.0070(2) 0.234(5) Uiso 0.50 1 d PD I -6
Cl5A Cl 0.75659(9) 0.75659(9) -0.25000(13) 0.296(3) Uiso 1 2 d SD J -9
O32A O 0.78336(9) 0.76219(9) -0.27134(17) 0.288(7) Uiso 0.50 1 d PD J -9
O33A O 0.73266(14) 0.74844(11) -0.27870(16) 0.288(7) Uiso 0.50 1 d PD J -9
Cl5B Cl 0.75682(9) 0.75683(9) -0.25000(13) 0.296(3) Uiso 1 2 d SD K -8
O32B O 0.73205(10) 0.75041(9) -0.27441(16) 0.288(7) Uiso 0.50 1 d PD K -8
O33B O 0.78159(13) 0.76360(10) -0.27484(18) 0.288(7) Uiso 0.50 1 d PD K -8
Cl6A Cl 0.93825(9) 0.79280(9) -0.30073(13) 0.159(3) Uiso 0.50 1 d PD L -11
O36A O 0.95634(14) 0.81433(13) -0.32399(19) 0.235(5) Uiso 0.50 1 d PD L -11
O37A O 0.94359(13) 0.77105(12) -0.3043(3) 0.235(5) Uiso 0.50 1 d PD L -11
O38A O 0.94245(18) 0.80185(18) -0.26389(17) 0.235(5) Uiso 0.50 1 d PD L -11
O39A O 0.91125(12) 0.78402(18) -0.3113(3) 0.235(5) Uiso 0.50 1 d PD L -11
Cl6B Cl 0.93949(9) 0.77819(9) -0.29344(13) 0.159(3) Uiso 0.50 1 d PD M -10
O36B O 0.96450(13) 0.80648(12) -0.2932(2) 0.235(5) Uiso 0.50 1 d PD M -10
O37B O 0.94497(14) 0.75962(13) -0.3177(2) 0.235(5) Uiso 0.50 1 d PD M -10
O38B O 0.93345(17) 0.76713(18) -0.25442(17) 0.235(5) Uiso 0.50 1 d PD M -10
O39B O 0.91531(13) 0.77965(17) -0.3085(3) 0.235(5) Uiso 0.50 1 d PD M -10
Cl92 Cl 0.8723(8) 0.9150(8) -0.0238(12) 0.306(19) Uiso 0.25 1 d P B -10
O90 O 0.9087(9) 0.8840(9) -0.1709(14) 0.158(18) Uiso 0.25 1 d P . .
O91 O 0.8601(9) 0.9042(10) -0.1525(13) 0.153(17) Uiso 0.25 1 d P N -10
O95 O 0.8610(11) 0.9453(11) -0.1406(16) 0.19(2) Uiso 0.25 1 d P O -10
O93 O 0.8772(12) 0.9321(13) -0.0792(19) 0.22(3) Uiso 0.25 1 d P P -10
O96 O 0.9561(10) 0.8770(10) -0.1504(15) 0.18(2) Uiso 0.25 1 d P Q -96
O97 O 0.9271(9) 0.8536(9) -0.2399(14) 0.155(17) Uiso 0.25 1 d P R -97
O94 O 0.8658(15) 0.9242(16) -0.145(2) 0.25(3) Uiso 0.25 1 d P S -94
O98 O 0.9677(6) 0.8677(6) -3.9467(8) 0.181(11) Uiso 0.50 1 d P T -98
Cl87 Cl 1.0000 0.8991(7) -0.2500 0.389(19) Uiso 0.50 2 d SP . .

loop_
_atom_site_aniso_label
_atom_site_aniso_U_11
_atom_site_aniso_U_22
_atom_site_aniso_U_33
_atom_site_aniso_U_23
_atom_site_aniso_U_13
_atom_site_aniso_U_12
Co1 0.0447(6) 0.0641(7) 0.0463(8) 0.0063(6) 0.0024(6) 0.0342(5)
Ni1 0.0879(9) 0.0916(9) 0.0670(9) 0.0312(7) 0.0178(8) 0.0502(7)
Fe1 0.0443(6) 0.0526(7) 0.0520(8) 0.0110(6) 0.0082(6) 0.0254(5)
Cl1 0.0663(17) 0.103(2) 0.140(3) 0.032(2) 0.0181(19) 0.0371(16)
N1 0.064(4) 0.067(4) 0.050(5) 0.003(4) -0.005(4) 0.046(3)
C1 0.061(5) 0.057(5) 0.068(7) -0.003(5) -0.005(5) 0.035(4)
Co2 0.0398(7) 0.0558(12) 0.0517(11) 0.0112(9) 0.0056(5) 0.0279(6)
Ni2 0.0622(9) 0.0800(10) 0.1024(12) 0.0113(9) 0.0114(9) 0.0117(8)
Cl2 0.0726(18) 0.216(4) 0.082(2) 0.001(2) 0.0180(18) 0.064(2)
O2 0.245(6) 0.213(6) 0.117(7) 0.028(5) 0.049(6) 0.199(5)
N2 0.048(3) 0.067(4) 0.062(5) -0.004(4) 0.002(4) 0.045(3)
C2 0.056(5) 0.058(5) 0.089(8) -0.005(5) -0.006(6) 0.036(4)
O3 0.091(7) 0.283(15) 0.117(8) 0.078(9) 0.007(6) -0.023(9)
N3 0.042(3) 0.064(4) 0.048(5) 0.006(4) 0.004(3) 0.034(3)
C3 0.061(5) 0.064(6) 0.071(7) 0.003(5) -0.011(5) 0.036(4)
O4 0.397(11) 0.189(7) 0.125(9) 0.009(6) -0.013(9) 0.226(7)
N4 0.048(4) 0.074(4) 0.046(5) 0.008(4) -0.005(3) 0.041(3)
C4 0.057(5) 0.069(6) 0.096(8) -0.008(6) 0.020(6) 0.040(4)
O5 0.152(8) 0.185(9) 0.102(7) 0.089(6) 0.047(6) 0.055(7)
N5 0.045(3) 0.062(4) 0.051(5) 0.009(4) 0.005(4) 0.034(3)
C5 0.049(5) 0.066(5) 0.045(6) 0.003(4) 0.011(4) 0.036(4)
O6 0.072(5) 0.106(7) 0.154(8) -0.026(6) 0.010(6) 0.011(5)
N6 0.043(3) 0.048(4) 0.064(5) 0.011(4) 0.004(4) 0.028(3)
C6 0.058(5) 0.091(7) 0.098(9) 0.004(6) -0.002(6) 0.048(5)
O7 0.046(4) 0.100(6) 0.157(8) -0.014(6) -0.001(5) 0.019(4)
N7 0.040(4) 0.066(4) 0.037(4) 0.014(4) 0.000(3) 0.026(3)
C7 0.036(5) 0.093(7) 0.110(9) -0.011(7) 0.020(6) 0.033(5)
O8 0.131(8) 0.104(7) 0.108(7) 0.006(6) 0.014(6) -0.009(6)
N8 0.048(4) 0.063(4) 0.052(5) 0.017(4) 0.006(4) 0.033(3)
C8 0.059(6) 0.076(6) 0.080(8) 0.006(6) 0.011(6) 0.035(5)
O9 0.114(7) 0.090(6) 0.209(11) 0.057(7) 0.016(7) 0.030(5)
N9 0.052(4) 0.058(4) 0.054(5) 0.017(4) 0.010(4) 0.036(3)
C9 0.038(5) 0.073(6) 0.075(7) -0.021(5) 0.014(5) 0.029(4)
O10 0.094(7) 0.097(7) 0.191(10) -0.004(7) 0.042(7) -0.007(6)
N10 0.066(4) 0.102(5) 0.065(5) 0.046(4) 0.011(4) 0.050(4)
C10 0.039(5) 0.081(7) 0.090(8) 0.016(6) 0.015(6) 0.028(5)
N11 0.048(5) 0.064(5) 0.077(6) 0.007(5) -0.009(4) 0.010(4)
C11 0.084(6) 0.068(6) 0.056(7) 0.021(5) 0.040(6) 0.037(5)
N12 0.081(5) 0.073(5) 0.108(8) 0.008(5) 0.024(5) 0.043(4)
C12 0.060(5) 0.075(6) 0.051(6) -0.001(5) -0.002(5) 0.044(4)
C13 0.093(6) 0.078(6) 0.081(8) 0.005(6) -0.029(6) 0.051(5)
C14 0.105(7) 0.112(8) 0.120(10) -0.014(7) -0.043(7) 0.077(6)
C15 0.089(7) 0.149(10) 0.097(9) 0.017(8) 0.045(7) 0.063(7)
O16 0.049(4) 0.120(7) 0.122(7) 0.033(5) 0.024(5) 0.014(4)
C16 0.094(7) 0.155(10) 0.068(8) 0.039(7) 0.031(6) 0.075(7)
O17 0.093(6) 0.144(8) 0.248(12) 0.059(8) 0.004(7) 0.049(5)
C17 0.055(5) 0.088(7) 0.052(6) 0.004(5) 0.006(5) 0.039(5)
O18 0.206(9) 0.108(7) 0.140(8) -0.014(6) 0.076(7) 0.045(6)
C18 0.061(6) 0.054(6) 0.085(8) -0.006(6) -0.018(6) 0.026(5)
O19 0.077(5) 0.091(6) 0.174(9) 0.032(6) 0.025(6) 0.024(5)
C19 0.071(6) 0.061(6) 0.087(8) -0.008(6) 0.011(6) 0.035(5)
O20 0.066(4) 0.236(9) 0.117(7) 0.050(7) 0.021(5) 0.081(5)
C20 0.059(6) 0.079(7) 0.056(7) -0.004(5) -0.006(5) 0.031(5)
O21 0.123(6) 0.242(9) 0.124(8) -0.002(7) 0.009(6) 0.123(6)
C21 0.057(5) 0.067(6) 0.055(6) 0.021(5) 0.024(5) 0.034(4)
O22 0.172(10) 0.219(12) 0.093(7) -0.054(8) 0.033(7) 0.026(9)
C22 0.057(6) 0.087(7) 0.059(7) -0.005(6) -0.007(5) 0.029(5)
O23 0.088(7) 0.325(18) 0.126(9) -0.048(11) 0.017(7) 0.003(10)
C23 0.044(5) 0.091(7) 0.047(6) 0.013(6) -0.008(5) 0.023(5)
C24 0.046(5) 0.076(6) 0.058(7) 0.025(5) 0.021(5) 0.026(5)
C25 0.051(5) 0.082(7) 0.034(6) 0.005(5) -0.005(5) 0.025(5)
C26 0.039(5) 0.070(6) 0.050(6) 0.018(5) -0.003(5) 0.009(5)
C27 0.048(4) 0.079(5) 0.071(7) 0.036(5) 0.016(5) 0.047(4)
C28 0.043(5) 0.060(6) 0.051(6) 0.018(5) 0.009(5) 0.022(4)
C29 0.097(8) 0.097(8) 0.131(12) -0.012(8) -0.004(8) 0.057(6)
C30 0.098(7) 0.121(9) 0.110(10) -0.051(8) -0.029(7) 0.065(6)
C31 0.068(6) 0.095(7) 0.069(7) 0.046(6) -0.006(6) 0.031(6)
C32 0.047(5) 0.113(7) 0.113(10) -0.005(7) -0.015(6) 0.055(5)
C33 0.039(4) 0.053(5) 0.063(6) 0.006(5) -0.002(5) 0.026(4)
C34 0.035(4) 0.055(5) 0.065(7) 0.002(5) -0.005(5) 0.020(4)
C35 0.049(5) 0.063(6) 0.052(6) 0.034(5) 0.020(5) 0.020(5)
C36 0.031(5) 0.054(5) 0.069(7) 0.026(5) 0.004(5) 0.012(4)
C37 0.036(4) 0.050(5) 0.057(6) 0.008(5) 0.004(5) 0.021(4)
C38 0.038(5) 0.064(6) 0.059(6) 0.009(5) 0.001(5) 0.016(5)
C39 0.048(5) 0.074(6) 0.063(7) 0.012(5) -0.017(5) 0.027(5)
C40 0.052(4) 0.060(5) 0.074(7) 0.017(5) 0.012(5) 0.042(4)
C41 0.035(5) 0.052(5) 0.061(6) 0.019(5) 0.015(5) 0.016(4)
C42 0.048(5) 0.104(8) 0.076(8) 0.029(6) 0.005(5) 0.037(5)
C43 0.057(5) 0.077(6) 0.085(8) 0.015(6) 0.009(6) 0.045(4)
C44 0.057(5) 0.073(6) 0.066(7) -0.001(5) -0.007(5) 0.039(5)
C45 0.073(5) 0.070(6) 0.056(6) -0.005(5) -0.021(5) 0.044(5)
C46 0.041(5) 0.060(6) 0.061(7) -0.003(5) 0.005(5) 0.010(5)
C47 0.089(6) 0.127(8) 0.102(9) 0.019(7) -0.007(7) 0.083(5)
C48 0.170(9) 0.102(7) 0.105(10) 0.009(7) -0.007(9) 0.099(7)
C49 0.047(5) 0.045(5) 0.067(7) -0.004(5) -0.014(5) 0.028(4)
C50 0.033(4) 0.053(5) 0.050(6) 0.008(4) -0.003(4) 0.024(4)
C51 0.043(5) 0.065(6) 0.084(8) 0.009(5) -0.006(5) 0.034(4)
C52 0.068(5) 0.049(5) 0.046(6) 0.010(4) -0.001(5) 0.032(4)
C53 0.040(5) 0.069(6) 0.083(8) 0.004(6) 0.007(5) 0.028(4)
C54 0.045(5) 0.051(5) 0.040(5) 0.007(4) 0.001(4) 0.023(4)
Ni3A 0.0893(12) 0.0755(9) 0.0657(16) -0.0032(9) -0.0016(12) 0.0551(8)
O11A 0.102(3) 0.079(3) 0.109(5) 0.000(3) -0.002(4) 0.044(3)
O12A 0.102(3) 0.079(3) 0.109(5) 0.000(3) -0.002(4) 0.044(3)
O13A 0.102(3) 0.079(3) 0.109(5) 0.000(3) -0.002(4) 0.044(3)
O14A 0.102(3) 0.079(3) 0.109(5) 0.000(3) -0.002(4) 0.044(3)
O15A 0.102(3) 0.079(3) 0.109(5) 0.000(3) -0.002(4) 0.044(3)
Ni3B 0.0893(12) 0.0755(9) 0.0657(16) -0.0032(9) -0.0016(12) 0.0551(8)
O11B 0.102(3) 0.079(3) 0.109(5) 0.000(3) -0.002(4) 0.044(3)
O12B 0.102(3) 0.079(3) 0.109(5) 0.000(3) -0.002(4) 0.044(3)
O13B 0.102(3) 0.079(3) 0.109(5) 0.000(3) -0.002(4) 0.044(3)
O14B 0.102(3) 0.079(3) 0.109(5) 0.000(3) -0.002(4) 0.044(3)
O15B 0.102(3) 0.079(3) 0.109(5) 0.000(3) -0.002(4) 0.044(3)
Ni3C 0.0893(12) 0.0755(9) 0.0657(16) -0.0032(9) -0.0016(12) 0.0551(8)
O11C 0.102(3) 0.079(3) 0.109(5) 0.000(3) -0.002(4) 0.044(3)
O12C 0.102(3) 0.079(3) 0.109(5) 0.000(3) -0.002(4) 0.044(3)
O13C 0.102(3) 0.079(3) 0.109(5) 0.000(3) -0.002(4) 0.044(3)
O14C 0.102(3) 0.079(3) 0.109(5) 0.000(3) -0.002(4) 0.044(3)
O15C 0.102(3) 0.079(3) 0.109(5) 0.000(3) -0.002(4) 0.044(3)

loop_
_geom_bond_atom_site_label_1
_geom_bond_atom_site_label_2
_geom_bond_distance
_geom_bond_site_symmetry_2
_geom_bond_publ_flag
Co1 N8 1.888(7) . ?
Co1 N1 1.920(8) . ?
Co1 N7 1.931(8) . ?
Co1 N3 1.923(7) . ?
Co1 N2 1.944(7) . ?
Co1 N4 1.946(8) . ?
Ni1 N10 1.985(8) . ?
Ni1 O2 2.009(10) . ?
Ni1 O5 2.025(9) . ?
Ni1 O3 2.039(11) . ?
Ni1 O1 2.060(12) . ?
Ni1 O4 2.119(13) . ?
Fe1 C50 1.871(10) . ?
Fe1 C54 1.893(8) . ?
Fe1 C51 1.921(12) . ?
Fe1 C53 1.919(12) . ?
Fe1 C49 1.926(10) 10_564 ?
Fe1 C52 1.973(9) . ?
Cl1 O18 1.419(7) . ?
Cl1 O16 1.430(6) . ?
Cl1 O17 1.432(7) . ?
Cl1 O19 1.436(6) . ?
N1 C1 1.320(12) . ?
N1 C5 1.316(11) . ?
C1 C2 1.402(15) . ?
Co2 N9 1.916(7) 10_564 ?
Co2 N9 1.916(7) . ?
Co2 N5 1.939(7) 10_564 ?
Co2 N5 1.939(7) . ?
Co2 N6 1.939(8) . ?
Co2 N6 1.939(8) 10_564 ?
Ni2 N11 1.964(7) . ?
Ni2 O6 1.998(10) . ?
Ni2 O8 2.053(11) . ?
Ni2 O9 2.079(12) . ?
Ni2 O10 2.081(9) . ?
Ni2 O7 2.067(10) . ?
Cl2 O21 1.394(13) . ?
Cl2 O22 1.399(11) . ?
Cl2 O20 1.420(10) . ?
Cl2 O23 1.492(14) . ?
N2 C12 1.306(12) . ?
N2 C9 1.366(12) . ?
C2 C3 1.328(14) . ?
C2 C13 1.571(15) . ?
N3 C17 1.337(14) . ?
N3 C21 1.333(12) . ?
C3 C4 1.437(15) . ?
C3 C14 1.517(16) . ?
N4 C28 1.316(13) . ?
N4 C25 1.315(12) . ?
C4 C5 1.401(14) . ?
C4 C6 1.453(14) . ?
N5 C33 1.310(12) . ?
N5 C37 1.362(12) . ?
C5 C9 1.385(14) . ?
N6 C44 1.293(13) . ?
N6 C41 1.346(12) . ?
C6 C7 1.311(16) . ?
N7 C50 1.146(12) . ?
C7 C8 1.461(16) . ?
N8 C49 1.132(11) . ?
C8 C10 1.354(16) . ?
C8 C9 1.466(13) . ?
N9 C54 1.136(10) . ?
N10 C51 1.153(13) . ?
C10 C11 1.388(16) . ?
C10 C15 1.530(15) . ?
N11 C52 1.131(11) . ?
C11 C12 1.384(13) . ?
C11 C16 1.510(16) . ?
N12 C53 1.134(14) . ?
N12 Ni3B 2.040(11) . ?
N12 Ni3C 2.042(10) . ?
N12 Ni3A 2.045(10) . ?
C17 C18 1.360(14) . ?
C18 C19 1.404(16) . ?
C18 C29 1.457(18) . ?
C19 C20 1.399(16) . ?
C19 C30 1.522(15) . ?
C20 C22 1.408(15) . ?
C20 C21 1.423(14) . ?
C21 C25 1.475(16) . ?
C22 C23 1.315(17) . ?
C23 C24 1.462(14) . ?
C24 C26 1.400(16) . ?
C24 C25 1.411(14) . ?
C26 C27 1.337(14) . ?
C26 C31 1.528(15) . ?
C27 C28 1.434(13) . ?
C27 C32 1.507(16) . ?
C33 C34 1.364(13) . ?
C34 C35 1.413(14) . ?
C34 C45 1.514(15) . ?
C35 C36 1.466(15) . ?
C35 C46 1.439(13) . ?
C36 C37 1.366(13) . ?
C36 C38 1.434(15) . ?
C37 C41 1.444(14) . ?
C38 C39 1.337(15) . ?
C39 C40 1.442(14) . ?
C40 C42 1.395(16) . ?
C40 C41 1.396(14) . ?
C42 C43 1.394(15) . ?
C42 C47 1.512(16) . ?
C43 C44 1.445(16) . ?
C43 C48 1.504(17) . ?
O48 Cl92 1.48(5) . ?
C49 Fe1 1.926(10) 10_564 ?
O52 Cl92 2.19(5) 21_655 ?
Ni3A O11A 2.016(8) . ?
Ni3A O12A 2.025(8) . ?
Ni3A O14A 2.081(8) . ?
Ni3A O13A 2.084(8) . ?
Ni3A O15A 2.083(9) . ?
Ni3B O11B 2.012(8) . ?
Ni3B O12B 2.023(8) . ?
Ni3B O14B 2.080(8) . ?
Ni3B O13B 2.084(8) . ?
Ni3B O15B 2.088(8) . ?
Ni3C O12C 2.022(8) . ?
Ni3C O11C 2.025(7) . ?
Ni3C O14C 2.076(9) . ?
Ni3C O13C 2.083(8) . ?
Ni3C O15C 2.087(9) . ?
Cl3A O25A 1.409(6) . ?
Cl3A O27A 1.419(7) . ?
Cl3A O24A 1.420(6) . ?
Cl3A O26A 1.443(7) . ?
Cl3B O27B 1.418(6) . ?
Cl3B O24B 1.431(6) . ?
Cl3B O25B 1.436(6) . ?
Cl3B O26B 1.439(7) . ?
Cl4A O30A 1.453(7) . ?
Cl4A O28A 1.452(6) . ?
Cl4A O31A 1.459(7) . ?
Cl4A O29A 1.460(7) . ?
Cl4B O28B 1.430(6) . ?
Cl4B O30B 1.430(7) . ?
Cl4B O29B 1.435(7) . ?
Cl4B O31B 1.442(7) . ?
Cl5A O33A 1.567(7) . ?
Cl5A O32A 1.570(7) . ?
Cl5B O32B 1.525(7) . ?
Cl5B O33B 1.529(7) . ?
Cl6A O39A 1.390(6) . ?
Cl6A O38A 1.393(7) . ?
Cl6A O36A 1.399(6) . ?
Cl6A O37A 1.399(7) . ?
Cl6B O38B 1.499(7) . ?
Cl6B O39B 1.499(7) . ?
Cl6B O37B 1.501(7) . ?
Cl6B O36B 1.503(6) . ?
Cl92 O52 2.19(5) 20_565 ?
